data_4325640
loop_
_publ_author_name
'Galina V. Romanenko'
'Ksenia Yu. Maryunina'
'Artem S. Bogomyakov'
'Renad Z. Sagdeev'
'Victor I. Ovcharenko'

_publ_section_title
;
 Relationship between the Thermally Induced Reorientations of Aromatic
 Solvate Molecules in Cu(hfac)2- Nitroxide Breathing Crystals and the
 Character of the Magnetic Anomaly
;
_journal_name_full 'Inorganic Chemistry'
_journal_page_first 6597
_journal_page_last 6609
_journal_paper_doi 10.1021/ic200444e
_journal_volume 50
_journal_year 2011
_chemical_formula_sum 'C28.5 H30.5 Cu F12 N4 O6'
_chemical_formula_weight 816.61
_chemical_name_systematic
; 
 ? 
;
_space_group_IT_number 2
_symmetry_cell_setting triclinic
_symmetry_space_group_name_Hall '-P 1'
_symmetry_space_group_name_H-M 'P -1'
_atom_sites_solution_hydrogens geom
_atom_sites_solution_primary direct
_atom_sites_solution_secondary difmap
_audit_creation_method SHELXL-97
_cell_angle_alpha 76.707(5)
_cell_angle_beta 67.240(3)
_cell_angle_gamma 84.933(3)
_cell_formula_units_Z 2
_cell_length_a 10.5838(4)
_cell_length_b 13.2821(6)
_cell_length_c 13.5988(7)
_cell_measurement_reflns_used 4332
_cell_measurement_temperature 150(2)
_cell_measurement_theta_max 22.84
_cell_measurement_theta_min 3.23
_cell_volume 1715.57(14)
_computing_cell_refinement 'Bruker SAINT'
_computing_data_collection 'Bruker APEX2'
_computing_data_reduction 'Bruker SAINT'
_computing_molecular_graphics 'Bruker SHELXTL'
_computing_publication_material 'Bruker SHELXTL'
_computing_structure_refinement 'SHELXL-97 (Sheldrick, 1997)'
_computing_structure_solution 'SHELXS-97 (Sheldrick, 1990)'
_diffrn_ambient_temperature 150(2)
_diffrn_measured_fraction_theta_full 0.947
_diffrn_measured_fraction_theta_max 0.947
_diffrn_measurement_device_type 'Bruker APEX-II CCD'
_diffrn_measurement_method '\f and \w scans'
_diffrn_radiation_monochromator graphite
_diffrn_radiation_source 'fine-focus sealed tube'
_diffrn_radiation_type MoK\a
_diffrn_radiation_wavelength 0.71073
_diffrn_reflns_av_R_equivalents 0.0743
_diffrn_reflns_av_sigmaI/netI 0.1018
_diffrn_reflns_limit_h_max 13
_diffrn_reflns_limit_h_min -14
_diffrn_reflns_limit_k_max 18
_diffrn_reflns_limit_k_min -18
_diffrn_reflns_limit_l_max 19
_diffrn_reflns_limit_l_min -19
_diffrn_reflns_number 26571
_diffrn_reflns_theta_full 30.08
_diffrn_reflns_theta_max 30.08
_diffrn_reflns_theta_min 2.09
_diffrn_standards_number 0
_exptl_absorpt_coefficient_mu 0.748
_exptl_absorpt_correction_T_max 0.9779
_exptl_absorpt_correction_T_min 0.7540
_exptl_absorpt_correction_type multi-scan
_exptl_crystal_colour black
_exptl_crystal_density_diffrn 1.581
_exptl_crystal_density_meas 0
_exptl_crystal_description rhomb
_exptl_crystal_F_000 829
_exptl_crystal_size_max 0.40
_exptl_crystal_size_mid 0.35
_exptl_crystal_size_min 0.03
_refine_diff_density_max 0.546
_refine_diff_density_min -0.707
_refine_diff_density_rms 0.065
_refine_ls_extinction_coef 0.0009(4)
_refine_ls_extinction_expression Fc^*^=kFc[1+0.001xFc^2^\l^3^/sin(2\q)]^-1/4^
_refine_ls_extinction_method SHELXL
_refine_ls_goodness_of_fit_ref 0.854
_refine_ls_hydrogen_treatment mixed
_refine_ls_matrix_type full
_refine_ls_number_parameters 556
_refine_ls_number_reflns 9546
_refine_ls_number_restraints 0
_refine_ls_restrained_S_all 0.854
_refine_ls_R_factor_all 0.0963
_refine_ls_R_factor_gt 0.0453
_refine_ls_shift/su_max 0.001
_refine_ls_shift/su_mean 0.000
_refine_ls_structure_factor_coef Fsqd
_refine_ls_weighting_details 'calc w=1/[\s^2^(Fo^2^)+(0.0379P)^2^+0.0000P] where P=(Fo^2^+2Fc^2^)/3'
_refine_ls_weighting_scheme calc
_refine_ls_wR_factor_gt 0.0903
_refine_ls_wR_factor_ref 0.1030
_reflns_number_gt 5102
_reflns_number_total 9546
_reflns_threshold_expression >2sigma(I)
_cod_data_source_file ic200444e_si_002_45.cif
_cod_data_source_block mestyr150
_cod_original_cell_volume 1715.57(13)
_cod_original_formula_sum 'C28.50 H30.50 Cu F12 N4 O6'
_cod_database_code 4325640

loop_
_symmetry_equiv_pos_as_xyz
'x, y, z'
'-x, -y, -z'

loop_
_atom_site_label
_atom_site_type_symbol
_atom_site_fract_x
_atom_site_fract_y
_atom_site_fract_z
_atom_site_U_iso_or_equiv
_atom_site_adp_type
_atom_site_occupancy
_atom_site_symmetry_multiplicity
_atom_site_calc_flag
_atom_site_refinement_flags
_atom_site_disorder_assembly
_atom_site_disorder_group
Cu1 Cu 0.0000 0.0000 0.0000 0.02573(12) Uani 1 2 d S . .
O1 O 0.10326(16) -0.12518(12) 0.02852(12) 0.0297(4) Uani 1 1 d . . .
C1 C 0.2816(3) -0.2420(2) 0.0214(2) 0.0401(6) Uani 1 1 d . . .
F1 F 0.23791(18) -0.28049(13) 0.12738(13) 0.0683(5) Uani 1 1 d . . .
F2 F 0.41718(16) -0.25064(12) -0.01852(15) 0.0652(5) Uani 1 1 d . . .
F3 F 0.23439(18) -0.30377(13) -0.02008(16) 0.0691(5) Uani 1 1 d . . .
C2 C 0.2315(3) -0.13197(18) -0.00273(18) 0.0302(6) Uani 1 1 d . . .
C3 C 0.3268(2) -0.05239(19) -0.0544(2) 0.0355(6) Uani 1 1 d . . .
H3A H 0.4215 -0.0686 -0.0743 0.043 Uiso 1 1 calc R . .
C4 C 0.2881(2) 0.05028(18) -0.07797(18) 0.0285(5) Uani 1 1 d . . .
C5 C 0.3992(3) 0.1324(2) -0.1367(2) 0.0402(6) Uani 1 1 d . . .
F4 F 0.5135(13) 0.1027(11) -0.1265(17) 0.099(5) Uani 0.50 1 d P . .
F6 F 0.3880(12) 0.1881(10) -0.2268(10) 0.076(4) Uani 0.50 1 d P . .
F4A F 0.5246(14) 0.0985(10) -0.1610(17) 0.100(6) Uani 0.50 1 d P . .
F5A F 0.3831(17) 0.2033(11) -0.0751(12) 0.078(4) Uani 0.50 1 d P . .
F6A F 0.4223(15) 0.1544(11) -0.2379(11) 0.127(6) Uani 0.50 1 d P . .
F5 F 0.3720(14) 0.2142(9) -0.1012(11) 0.070(4) Uani 0.50 1 d P . .
O2 O 0.16880(16) 0.08598(12) -0.05730(12) 0.0318(4) Uani 1 1 d . . .
Cu2 Cu 0.0000 -0.5000 0.5000 0.03158(12) Uani 1 2 d S . .
O3 O -0.15408(16) -0.56317(12) 0.49276(13) 0.0322(4) Uani 1 1 d . . .
C6 C -0.3686(3) -0.6340(2) 0.5415(2) 0.0415(7) Uani 1 1 d . . .
F7 F -0.3728(2) -0.59039(16) 0.44538(16) 0.0876(7) Uani 1 1 d . . .
F8 F -0.32870(17) -0.72989(13) 0.53827(17) 0.0718(6) Uani 1 1 d . . .
F9 F -0.49600(16) -0.63786(14) 0.61273(15) 0.0698(5) Uani 1 1 d . . .
C7 C -0.2715(2) -0.57524(17) 0.5679(2) 0.0318(6) Uani 1 1 d . . .
C8 C -0.3183(2) -0.54479(19) 0.6657(2) 0.0384(6) Uani 1 1 d . . .
H8A H -0.4086 -0.5633 0.7163 0.046 Uiso 1 1 calc R . .
C9 C -0.2369(3) -0.48726(18) 0.6929(2) 0.0352(6) Uani 1 1 d . . .
C10 C -0.2977(3) -0.4554(2) 0.8028(2) 0.0494(8) Uani 1 1 d . . .
F10 F -0.3952(13) -0.5157(7) 0.8764(8) 0.053(2) Uani 0.50 1 d P . .
F11 F -0.3611(13) -0.3587(9) 0.7814(9) 0.100(4) Uani 0.50 1 d P . .
F12 F -0.2106(10) -0.4437(10) 0.8412(10) 0.111(5) Uani 0.50 1 d P . .
F10A F -0.4139(15) -0.5018(9) 0.8688(11) 0.108(4) Uani 0.50 1 d P . .
F11A F -0.3133(10) -0.3603(7) 0.8001(8) 0.063(2) Uani 0.50 1 d P . .
F12A F -0.2115(13) -0.4827(9) 0.8581(10) 0.085(3) Uani 0.50 1 d P . .
O4 O -0.11634(16) -0.45596(12) 0.63641(13) 0.0349(4) Uani 1 1 d . . .
O01 O -0.08216(16) 0.02088(12) 0.17800(13) 0.0336(4) Uani 1 1 d . . .
N1 N -0.00679(19) 0.02747(14) 0.23245(15) 0.0296(5) Uani 1 1 d . . .
C01 C 0.0227(2) 0.12950(17) 0.25001(19) 0.0312(6) Uani 1 1 d . . .
C02 C -0.1095(3) 0.1605(2) 0.3354(2) 0.0423(7) Uani 1 1 d . . .
H02A H -0.1790 0.1794 0.3032 0.064 Uiso 1 1 calc R . .
H02B H -0.0916 0.2197 0.3597 0.064 Uiso 1 1 calc R . .
H02C H -0.1428 0.1022 0.3979 0.064 Uiso 1 1 calc R . .
C03 C 0.0608(3) 0.21046(19) 0.1439(2) 0.0421(7) Uani 1 1 d . . .
H03A H -0.0194 0.2261 0.1237 0.063 Uiso 1 1 calc R . .
H03B H 0.1347 0.1838 0.0859 0.063 Uiso 1 1 calc R . .
H03C H 0.0916 0.2736 0.1536 0.063 Uiso 1 1 calc R . .
C04 C 0.1399(2) 0.09680(18) 0.29283(19) 0.0317(6) Uani 1 1 d . . .
C05 C 0.2835(2) 0.1035(2) 0.2031(2) 0.0408(7) Uani 1 1 d . . .
H05A H 0.3515 0.0821 0.2364 0.061 Uiso 1 1 calc R . .
H05B H 0.3019 0.1748 0.1611 0.061 Uiso 1 1 calc R . .
H05C H 0.2889 0.0577 0.1545 0.061 Uiso 1 1 calc R . .
C06 C 0.1366(3) 0.1462(2) 0.3830(2) 0.0397(6) Uani 1 1 d . . .
H06A H 0.2148 0.1218 0.4037 0.060 Uiso 1 1 calc R . .
H06B H 0.0512 0.1275 0.4463 0.060 Uiso 1 1 calc R . .
H06C H 0.1416 0.2216 0.3576 0.060 Uiso 1 1 calc R . .
N2 N 0.11012(19) -0.01656(15) 0.33705(15) 0.0302(5) Uani 1 1 d . . .
O02 O 0.16697(17) -0.07244(13) 0.39801(13) 0.0382(4) Uani 1 1 d . . .
C07 C 0.0328(2) -0.05333(17) 0.29361(18) 0.0283(5) Uani 1 1 d . . .
C08 C -0.0022(2) -0.15956(17) 0.31275(18) 0.0264(5) Uani 1 1 d . . .
C09 C 0.0315(2) -0.24576(17) 0.38115(18) 0.0290(5) Uani 1 1 d . . .
H09A H 0.0844 -0.2419 0.4229 0.035 Uiso 1 1 calc R . .
N3 N -0.01991(19) -0.33263(14) 0.37978(15) 0.0301(5) Uani 1 1 d . A .
N4 N -0.0876(2) -0.30326(15) 0.31022(15) 0.0320(5) Uani 1 1 d . . .
C041 C -0.162(2) -0.3771(14) 0.2793(19) 0.035(4) Uani 0.50 1 d P A 1
H04A H -0.1945 -0.4382 0.3400 0.042 Uiso 0.50 1 calc PR A 1
H04B H -0.2423 -0.3419 0.2669 0.042 Uiso 0.50 1 calc PR A 1
C42A C -0.0729(7) -0.4095(6) 0.1838(7) 0.067(2) Uani 0.50 1 d P A 1
H42A H 0.0121 -0.4374 0.1940 0.081 Uiso 0.50 1 calc PR A 1
H42B H -0.0476 -0.3489 0.1220 0.081 Uiso 0.50 1 calc PR A 1
C43A C -0.1371(10) -0.4927(8) 0.1550(8) 0.085(3) Uiso 0.50 1 d P A 1
H43A H -0.0705 -0.5080 0.0854 0.102 Uiso 0.50 1 calc PR A 1
H43B H -0.1470 -0.5566 0.2119 0.102 Uiso 0.50 1 calc PR A 1
C44A C -0.2701(8) -0.4722(7) 0.1435(7) 0.085(3) Uiso 0.50 1 d P A 1
H44A H -0.2981 -0.5328 0.1271 0.127 Uiso 0.50 1 calc PR A 1
H44B H -0.2618 -0.4121 0.0840 0.127 Uiso 0.50 1 calc PR A 1
H44C H -0.3389 -0.4581 0.2118 0.127 Uiso 0.50 1 calc PR A 1
C041 C -0.147(2) -0.3849(17) 0.2902(18) 0.037(4) Uani 0.50 1 d P A 2
H04B H -0.2468 -0.3872 0.3331 0.044 Uiso 0.50 1 calc PR A 2
H04C H -0.1074 -0.4518 0.3147 0.044 Uiso 0.50 1 calc PR A 2
C42B C -0.1202(7) -0.3697(5) 0.1648(5) 0.0405(17) Uiso 0.50 1 d P A 2
H42C H -0.1448 -0.2979 0.1381 0.049 Uiso 0.50 1 calc PR A 2
H42D H -0.0210 -0.3784 0.1242 0.049 Uiso 0.50 1 calc PR A 2
C43B C -0.2016(10) -0.4459(6) 0.1379(6) 0.074(2) Uiso 0.50 1 d P A 2
H43C H -0.3014 -0.4399 0.1783 0.088 Uiso 0.50 1 calc PR A 2
H43D H -0.1828 -0.4305 0.0587 0.088 Uiso 0.50 1 calc PR A 2
C44B C -0.1536(11) -0.5485(8) 0.1717(8) 0.102(3) Uiso 0.50 1 d P A 2
H44D H -0.2016 -0.5999 0.1573 0.154 Uiso 0.50 1 calc PR A 2
H44E H -0.1720 -0.5620 0.2499 0.154 Uiso 0.50 1 calc PR A 2
H44F H -0.0549 -0.5531 0.1307 0.154 Uiso 0.50 1 calc PR A 2
C010 C -0.0791(2) -0.20176(18) 0.26982(18) 0.0318(6) Uani 1 1 d . A .
H01A H -0.1187 -0.1648 0.2202 0.038 Uiso 1 1 calc R . .
C1S C 0.410(2) 0.2356(19) -0.5528(15) 0.262(12) Uani 0.50 1 d P B 1
H1SA H 0.3640 0.3027 -0.5488 0.393 Uiso 0.50 1 calc PR B 1
H1SB H 0.4622 0.2223 -0.5053 0.393 Uiso 0.50 1 calc PR B 1
H1SC H 0.3412 0.1810 -0.5288 0.393 Uiso 0.50 1 calc PR B 1
C2S C 0.4874(9) 0.2364(8) -0.6465(8) 0.151(8) Uani 0.50 1 d P B 1
H2SA H 0.5192 0.2796 -0.7175 0.181 Uiso 0.50 1 calc PR B 1
C3S C 0.5090(9) 0.0955(8) -0.5654(8) 0.122(8) Uani 0.50 1 d PR . 1
C4S C 0.4216(9) 0.0877(8) -0.4569(8) 0.153(11) Uani 0.50 1 d PR B 1
H4SA H 0.3679 0.1455 -0.4343 0.183 Uiso 0.50 1 calc PR B 1
C5S C 0.4129(9) -0.0046(8) -0.3815(8) 0.275(18) Uani 0.50 1 d PR . 1
H5SA H 0.3641 -0.0116 -0.3052 0.331 Uiso 0.50 1 calc PR B 1
C6S C 0.4915(9) -0.0892(8) -0.4146(8) 0.166(14) Uani 0.50 1 d PR . 2
C8S C 0.5788(9) -0.0813(8) -0.5231(8) 0.116(7) Uani 0.50 1 d PR B 2
H8SA H 0.6325 -0.1391 -0.5457 0.140 Uiso 0.50 1 calc PR B 2
C9S C 0.5876(9) 0.0110(8) -0.5984(8) 0.064(3) Uani 0.50 1 d PR . 2
H9SA H 0.6607 0.0165 -0.6675 0.077 Uiso 0.50 1 calc PR B 2
C7S C 0.4586(17) -0.1930(13) -0.3275(19) 0.198(10) Uani 0.50 1 d P C 2
H7SA H 0.3950 -0.1798 -0.2570 0.296 Uiso 0.50 1 calc PR C 2
H7SB H 0.5436 -0.2228 -0.3204 0.296 Uiso 0.50 1 calc PR C 2
H7SC H 0.4168 -0.2416 -0.3505 0.296 Uiso 0.50 1 calc PR C 2

loop_
_atom_site_aniso_label
_atom_site_aniso_U_11
_atom_site_aniso_U_22
_atom_site_aniso_U_33
_atom_site_aniso_U_23
_atom_site_aniso_U_13
_atom_site_aniso_U_12
Cu1 0.0242(2) 0.0243(2) 0.0278(2) -0.00053(17) -0.01131(18) -0.00130(16)
O1 0.0275(9) 0.0285(9) 0.0288(9) -0.0001(7) -0.0098(7) 0.0021(7)
C1 0.0345(16) 0.0331(15) 0.0488(17) -0.0057(13) -0.0139(13) 0.0029(12)
F1 0.0792(13) 0.0507(11) 0.0523(11) 0.0075(8) -0.0158(9) 0.0237(9)
F2 0.0350(9) 0.0417(10) 0.1021(14) -0.0064(9) -0.0152(9) 0.0104(7)
F3 0.0772(13) 0.0390(10) 0.1086(15) -0.0304(10) -0.0480(12) 0.0109(9)
C2 0.0335(14) 0.0305(14) 0.0273(13) -0.0062(10) -0.0128(11) 0.0034(11)
C3 0.0247(13) 0.0329(14) 0.0447(15) -0.0081(12) -0.0096(12) 0.0039(11)
C4 0.0300(14) 0.0320(14) 0.0247(12) -0.0068(10) -0.0111(11) -0.0006(11)
C5 0.0377(17) 0.0397(17) 0.0412(17) -0.0113(14) -0.0117(14) 0.0019(13)
F4 0.037(6) 0.069(6) 0.183(13) 0.006(5) -0.049(8) -0.015(4)
F6 0.069(3) 0.086(6) 0.060(7) 0.041(5) -0.035(4) -0.039(3)
F4A 0.029(4) 0.027(3) 0.183(13) -0.011(5) 0.017(5) 0.002(3)
F5A 0.090(7) 0.084(7) 0.054(3) -0.021(4) -0.009(3) -0.049(5)
F6A 0.186(13) 0.144(12) 0.036(4) 0.003(6) -0.012(6) -0.120(9)
F5 0.051(4) 0.029(3) 0.115(11) -0.032(5) -0.006(5) -0.002(2)
O2 0.0328(10) 0.0302(9) 0.0336(9) -0.0060(7) -0.0150(8) 0.0028(7)
Cu2 0.0245(2) 0.0304(2) 0.0360(3) -0.00693(19) -0.00621(19) -0.00592(18)
O3 0.0259(9) 0.0301(9) 0.0363(10) -0.0016(7) -0.0087(8) -0.0067(7)
C6 0.0291(15) 0.0380(16) 0.0501(18) 0.0021(13) -0.0115(13) -0.0103(12)
F7 0.0956(15) 0.1007(16) 0.0780(14) 0.0287(11) -0.0594(12) -0.0596(12)
F8 0.0554(11) 0.0441(11) 0.1328(17) -0.0350(11) -0.0450(11) 0.0015(8)
F9 0.0303(9) 0.0838(14) 0.0917(14) -0.0309(11) -0.0082(9) -0.0191(9)
C7 0.0269(14) 0.0224(12) 0.0407(15) 0.0036(11) -0.0120(12) -0.0039(10)
C8 0.0255(13) 0.0345(15) 0.0424(16) -0.0029(12) -0.0006(12) -0.0064(11)
C9 0.0350(15) 0.0223(13) 0.0406(15) -0.0041(11) -0.0075(12) -0.0003(11)
C10 0.0485(19) 0.0352(17) 0.0490(19) -0.0112(14) 0.0014(15) -0.0087(14)
F10 0.079(6) 0.028(3) 0.031(3) 0.001(2) 0.000(3) -0.009(3)
F11 0.155(9) 0.063(4) 0.060(4) -0.026(3) -0.019(4) 0.049(5)
F12 0.062(6) 0.208(14) 0.068(6) -0.075(7) 0.009(4) -0.060(7)
F10A 0.073(6) 0.135(9) 0.082(7) -0.055(6) 0.036(5) -0.058(6)
F11A 0.100(6) 0.023(3) 0.045(4) -0.007(2) -0.006(3) 0.003(3)
F12A 0.119(8) 0.091(5) 0.051(4) -0.023(3) -0.041(5) 0.030(5)
O4 0.0306(9) 0.0305(9) 0.0377(10) -0.0040(7) -0.0070(8) -0.0055(7)
O01 0.0342(10) 0.0328(10) 0.0340(9) -0.0013(7) -0.0165(8) -0.0006(7)
N1 0.0312(11) 0.0258(11) 0.0298(11) -0.0024(8) -0.0115(9) -0.0006(8)
C01 0.0378(14) 0.0220(12) 0.0314(13) -0.0064(10) -0.0099(11) -0.0013(10)
C02 0.0425(16) 0.0392(16) 0.0438(16) -0.0107(13) -0.0153(13) 0.0079(12)
C03 0.0568(18) 0.0268(14) 0.0381(15) -0.0033(11) -0.0140(13) -0.0050(12)
C04 0.0334(14) 0.0252(13) 0.0311(13) -0.0056(10) -0.0059(11) -0.0040(10)
C05 0.0375(15) 0.0354(15) 0.0411(15) -0.0120(12) -0.0025(12) -0.0061(12)
C06 0.0431(16) 0.0369(15) 0.0391(15) -0.0131(12) -0.0110(13) -0.0077(12)
N2 0.0313(11) 0.0268(11) 0.0315(11) -0.0054(9) -0.0111(9) -0.0016(9)
O02 0.0423(11) 0.0359(10) 0.0420(10) -0.0033(8) -0.0243(9) -0.0022(8)
C07 0.0283(13) 0.0259(13) 0.0294(13) -0.0043(10) -0.0106(11) 0.0002(10)
C08 0.0277(13) 0.0240(12) 0.0278(12) -0.0047(10) -0.0108(10) -0.0017(10)
C09 0.0319(13) 0.0259(13) 0.0293(13) -0.0066(10) -0.0115(11) 0.0007(10)
N3 0.0349(12) 0.0252(11) 0.0302(11) -0.0031(8) -0.0135(9) -0.0010(9)
N4 0.0365(12) 0.0273(11) 0.0320(11) -0.0009(9) -0.0140(10) -0.0081(9)
C041 0.044(6) 0.022(5) 0.049(8) 0.003(4) -0.030(5) -0.016(4)
C42A 0.040(4) 0.081(6) 0.095(6) -0.064(5) -0.013(4) -0.009(4)
C041 0.038(7) 0.047(7) 0.027(5) 0.002(4) -0.019(5) -0.012(5)
C010 0.0336(14) 0.0293(14) 0.0289(13) 0.0030(10) -0.0123(11) -0.0044(11)
C1S 0.24(2) 0.37(3) 0.25(2) 0.04(2) -0.18(2) -0.18(2)
C2S 0.118(13) 0.218(18) 0.111(10) 0.027(12) -0.054(9) -0.084(13)
C3S 0.058(9) 0.183(16) 0.204(19) -0.151(17) -0.078(11) 0.025(10)
C4S 0.052(8) 0.33(3) 0.098(10) -0.141(16) 0.022(7) -0.084(12)
C5S 0.085(11) 0.67(5) 0.108(12) -0.22(2) 0.035(9) -0.168(18)
C6S 0.060(11) 0.38(4) 0.078(8) -0.081(17) -0.003(8) -0.104(17)
C8S 0.063(9) 0.194(18) 0.148(14) -0.132(15) -0.051(10) 0.019(11)
C9S 0.032(6) 0.108(8) 0.057(5) -0.058(5) 0.002(4) -0.009(5)
C7S 0.152(14) 0.153(13) 0.45(3) -0.159(17) -0.24(2) 0.079(11)

loop_
_atom_type_symbol
_atom_type_description
_atom_type_scat_dispersion_real
_atom_type_scat_dispersion_imag
_atom_type_scat_source
C C 0.0033 0.0016 'International Tables Vol C Tables 4.2.6.8 and 6.1.1.4'
H H 0.0000 0.0000 'International Tables Vol C Tables 4.2.6.8 and 6.1.1.4'
N N 0.0061 0.0033 'International Tables Vol C Tables 4.2.6.8 and 6.1.1.4'
O O 0.0106 0.0060 'International Tables Vol C Tables 4.2.6.8 and 6.1.1.4'
F F 0.0171 0.0103 'International Tables Vol C Tables 4.2.6.8 and 6.1.1.4'
Cu Cu 0.3201 1.2651 'International Tables Vol C Tables 4.2.6.8 and 6.1.1.4'

loop_
_geom_angle_atom_site_label_1
_geom_angle_atom_site_label_2
_geom_angle_atom_site_label_3
_geom_angle
_geom_angle_site_symmetry_1
_geom_angle_site_symmetry_3
O1 Cu1 O1 180.0 2 .
O1 Cu1 O2 89.09(6) 2 .
O1 Cu1 O2 90.91(6) . .
O1 Cu1 O2 90.91(6) 2 2
O1 Cu1 O2 89.09(6) . 2
O2 Cu1 O2 180.0 . 2
O1 Cu1 O01 85.86(6) 2 .
O1 Cu1 O01 94.14(6) . .
O2 Cu1 O01 98.06(6) . .
O2 Cu1 O01 81.94(6) 2 .
O1 Cu1 O01 94.14(6) 2 2
O1 Cu1 O01 85.86(6) . 2
O2 Cu1 O01 81.94(6) . 2
O2 Cu1 O01 98.06(6) 2 2
O01 Cu1 O01 180.0 . 2
C2 O1 Cu1 125.84(14) . .
F1 C1 F3 106.4(2) . .
F1 C1 F2 107.4(2) . .
F3 C1 F2 106.8(2) . .
F1 C1 C2 111.2(2) . .
F3 C1 C2 111.2(2) . .
F2 C1 C2 113.5(2) . .
O1 C2 C3 127.7(2) . .
O1 C2 C1 113.3(2) . .
C3 C2 C1 119.0(2) . .
C2 C3 C4 122.1(2) . .
O2 C4 C3 127.8(2) . .
O2 C4 C5 113.5(2) . .
C3 C4 C5 118.7(2) . .
F5 C5 F6A 108.9(10) . .
F5 C5 F4 103.6(10) . .
F6A C5 F4 107.3(11) . .
F5 C5 F4A 116.9(10) . .
F6A C5 F4A 88.1(12) . .
F4 C5 F4A 20.1(18) . .
F5 C5 F6 86.3(9) . .
F6A C5 F6 24.9(11) . .
F4 C5 F6 124.6(10) . .
F4A C5 F6 108.2(11) . .
F5 C5 F5A 17.4(12) . .
F6A C5 F5A 124.5(9) . .
F4 C5 F5A 90.5(11) . .
F4A C5 F5A 107.0(11) . .
F6 C5 F5A 103.3(9) . .
F5 C5 C4 114.0(7) . .
F6A C5 C4 110.0(7) . .
F4 C5 C4 112.6(7) . .
F4A C5 C4 115.5(6) . .
F6 C5 C4 111.9(6) . .
F5A C5 C4 110.2(7) . .
F6A F6 C5 72(2) . .
F6A F6 F5 114(2) . .
C5 F6 F5 45.3(6) . .
F6 F6A C5 83(3) . .
C5 F5 F6 48.4(6) . .
C4 O2 Cu1 124.58(15) . .
O3 Cu2 O3 180.0 2_546 .
O3 Cu2 O4 87.72(7) 2_546 .
O3 Cu2 O4 92.28(7) . .
O3 Cu2 O4 92.28(7) 2_546 2_546
O3 Cu2 O4 87.72(7) . 2_546
O4 Cu2 O4 180.0 . 2_546
C7 O3 Cu2 124.37(16) . .
F8 C6 F7 107.1(3) . .
F8 C6 F9 106.8(2) . .
F7 C6 F9 106.5(2) . .
F8 C6 C7 111.4(2) . .
F7 C6 C7 111.1(2) . .
F9 C6 C7 113.6(2) . .
O3 C7 C8 128.8(2) . .
O3 C7 C6 112.2(2) . .
C8 C7 C6 119.0(2) . .
C7 C8 C9 121.9(2) . .
O4 C9 C8 127.8(2) . .
O4 C9 C10 113.8(2) . .
C8 C9 C10 118.4(2) . .
F11A C10 F12 81.6(7) . .
F11A C10 F10 116.8(7) . .
F12 C10 F10 109.4(8) . .
F11A C10 F10A 108.1(8) . .
F12 C10 F10A 118.9(8) . .
F10 C10 F10A 12.8(10) . .
F11A C10 F12A 102.4(7) . .
F12 C10 F12A 22.1(9) . .
F10 C10 F12A 93.2(7) . .
F10A C10 F12A 104.7(8) . .
F11A C10 F11 27.1(7) . .
F12 C10 F11 108.7(8) . .
F10 C10 F11 105.5(7) . .
F10A C10 F11 93.7(8) . .
F12A C10 F11 129.0(7) . .
F11A C10 C9 116.5(5) . .
F12 C10 C9 114.2(6) . .
F10 C10 C9 114.0(6) . .
F10A C10 C9 113.7(7) . .
F12A C10 C9 110.3(6) . .
F11 C10 C9 104.5(5) . .
F11A F11 C10 62.1(16) . .
F12A F12 C10 91(3) . .
F12A F12 F11A 136(3) . .
C10 F12 F11A 49.0(5) . .
F11 F11A C10 90.9(19) . .
F11 F11A F12 140(2) . .
C10 F11A F12 49.3(5) . .
F12 F12A C10 67(2) . .
C9 O4 Cu2 123.68(17) . .
N1 O01 Cu1 125.17(13) . .
O01 N1 C07 124.78(19) . .
O01 N1 C01 122.06(18) . .
C07 N1 C01 112.23(19) . .
N1 C01 C03 110.13(19) . .
N1 C01 C02 106.06(19) . .
C03 C01 C02 110.2(2) . .
N1 C01 C04 100.24(18) . .
C03 C01 C04 115.5(2) . .
C02 C01 C04 113.8(2) . .
N2 C04 C06 109.28(18) . .
N2 C04 C05 105.49(19) . .
C06 C04 C05 110.9(2) . .
N2 C04 C01 100.29(18) . .
C06 C04 C01 115.4(2) . .
C05 C04 C01 114.3(2) . .
O02 N2 C07 124.75(19) . .
O02 N2 C04 122.13(19) . .
C07 N2 C04 112.56(18) . .
N1 C07 N2 107.88(19) . .
N1 C07 C08 126.7(2) . .
N2 C07 C08 125.4(2) . .
C010 C08 C09 103.78(19) . .
C010 C08 C07 128.0(2) . .
C09 C08 C07 128.2(2) . .
N3 C09 C08 111.6(2) . .
C09 N3 N4 104.89(18) . .
C010 N4 N3 111.82(19) . .
C010 N4 C041 132.3(9) . .
N3 N4 C041 115.8(9) . .
C010 N4 C041 123.4(8) . .
N3 N4 C041 124.8(8) . .
C041 N4 C041 9.1(16) . .
C42A C041 N4 110.5(13) . .
C041 C42A C43A 113.0(9) . .
C44A C43A C42A 119.2(9) . .
N4 C041 C42B 111.5(13) . .
C43B C42B C041 114.8(9) . .
C44B C43B C42B 105.6(8) . .
N4 C010 C08 107.94(19) . .
C1S C2S C3S 76.0(13) . .
C4S C3S C5S 126.1(8) . 2_654
C4S C3S C2S 107.6 . .
C5S C3S C2S 125.2(8) 2_654 .
C3S C4S C5S 120.0 . .
C4S C5S C3S 113.3(8) . 2_654
C9S C6S C8S 111.8(9) 2_654 .
C9S C6S C7S 121.5(12) 2_654 .
C8S C6S C7S 123.8(8) . .
C9S C8S C6S 120.0 . .
C6S C9S C8S 127.4(9) 2_654 .

loop_
_geom_bond_atom_site_label_1
_geom_bond_atom_site_label_2
_geom_bond_distance
_geom_bond_site_symmetry_2
Cu1 O1 1.9544(15) 2
Cu1 O1 1.9544(15) .
Cu1 O2 1.9943(15) .
Cu1 O2 1.9943(15) 2
Cu1 O01 2.3087(16) .
Cu1 O01 2.3087(16) 2
O1 C2 1.257(3) .
C1 F1 1.319(3) .
C1 F3 1.320(3) .
C1 F2 1.328(3) .
C1 C2 1.518(3) .
C2 C3 1.388(3) .
C3 C4 1.390(3) .
C4 O2 1.257(3) .
C4 C5 1.519(3) .
C5 F5 1.255(11) .
C5 F6A 1.267(14) .
C5 F4 1.288(13) .
C5 F4A 1.303(13) .
C5 F6 1.320(11) .
C5 F5A 1.357(14) .
F6 F6A 0.56(2) .
F6 F5 1.763(19) .
Cu2 O3 1.9434(15) 2_546
Cu2 O3 1.9434(15) .
Cu2 O4 1.9758(17) .
Cu2 O4 1.9759(17) 2_546
O3 C7 1.262(3) .
C6 F8 1.311(3) .
C6 F7 1.319(3) .
C6 F9 1.318(3) .
C6 C7 1.533(3) .
C7 C8 1.370(3) .
C8 C9 1.399(3) .
C9 O4 1.257(3) .
C9 C10 1.525(4) .
C10 F11A 1.253(10) .
C10 F12 1.258(11) .
C10 F10 1.299(11) .
C10 F10A 1.313(13) .
C10 F12A 1.370(11) .
C10 F11 1.418(11) .
F11 F11A 0.645(15) .
F12 F12A 0.515(19) .
F12 F11A 1.641(14) .
O01 N1 1.300(2) .
N1 C07 1.341(3) .
N1 C01 1.507(3) .
C01 C03 1.521(3) .
C01 C02 1.528(3) .
C01 C04 1.554(3) .
C04 N2 1.500(3) .
C04 C06 1.506(3) .
C04 C05 1.531(3) .
N2 O02 1.274(2) .
N2 C07 1.354(3) .
C07 C08 1.430(3) .
C08 C010 1.384(3) .
C08 C09 1.413(3) .
C09 N3 1.325(3) .
N3 N4 1.366(2) .
N4 C010 1.330(3) .
N4 C041 1.43(2) .
N4 C041 1.53(2) .
C041 C42A 1.41(2) .
C42A C43A 1.541(10) .
C43A C44A 1.470(12) .
C041 C42B 1.58(2) .
C42B C43B 1.572(10) .
C43B C44B 1.448(12) .
C1S C2S 1.22(2) .
C2S C3S 1.9853 .
C3S C4S 1.3901 .
C3S C5S 1.557(19) 2_654
C4S C5S 1.3901 .
C5S C3S 1.557(19) 2_654
C6S C9S 1.27(2) 2_654
C6S C8S 1.3900 .
C6S C7S 1.56(2) .
C8S C9S 1.3900 .
C9S C6S 1.28(2) 2_654
